data_2209299
loop_
_publ_author_name
'Ritchie, Lyndsey K.'
'Harrison, William T. A.'

_publ_section_title
;
 1,4-Diazoniabicyclo[2.2.2]octane tetraaquatetrachlorolanthanate(III)
 chloride
;
_journal_coeditor_code SG2023
_journal_issue 6
_journal_name_full 'Acta Crystallographica Section E'
_journal_page_first m1255
_journal_page_last m1257
_journal_paper_doi 10.1107/S1600536806016898
_journal_volume 62
_journal_year 2006
_chemical_formula_iupac '(C6 H14 N2) [La Cl4 (H2 O)4] Cl'
_chemical_formula_moiety 'C6 H14 N2 2+, Cl4 H8 La O4 -, Cl -'
_chemical_formula_sum 'C6 H22 Cl5 La N2 O4'
_chemical_formula_weight 502.42
_chemical_name_systematic
;
1,4-Diazoniabicyclo[2.2.2]octane tetraaquatetrachlorolanthanate(III) chloride
;
_space_group_IT_number 62
_symmetry_cell_setting orthorhombic
_symmetry_space_group_name_Hall '-P 2ac 2n'
_symmetry_space_group_name_H-M 'P n m a'
_atom_sites_solution_hydrogens 'difmap (O-H) and geom (others)'
_atom_sites_solution_primary direct
_atom_sites_solution_secondary difmap
_audit_creation_method SHELXL-97
_cell_angle_alpha 90.00
_cell_angle_beta 90.00
_cell_angle_gamma 90.00
_cell_formula_units_Z 4
_cell_length_a 7.5005(3)
_cell_length_b 9.1759(4)
_cell_length_c 25.0388(10)
_cell_measurement_reflns_used 5263
_cell_measurement_temperature 293(2)
_cell_measurement_theta_max 32.48
_cell_measurement_theta_min 2.36
_cell_volume 1723.27(12)
_computing_cell_refinement 'SAINT-Plus (Bruker, 1999)'
_computing_data_collection 'SMART (Bruker, 1999)'
_computing_data_reduction SAINT-Plus
_computing_molecular_graphics 'ORTEP-3 (Farrugia, 1997)'
_computing_publication_material SHELXL97
_computing_structure_refinement 'SHELXL97 (Sheldrick, 1997'
_computing_structure_solution 'SHELXS97 (Sheldrick, 1997)'
_diffrn_ambient_temperature 293(2)
_diffrn_measured_fraction_theta_full 1.000
_diffrn_measured_fraction_theta_max 1.000
_diffrn_measurement_device_type 'Bruker SMART 1000 CCD'
_diffrn_measurement_method \w
_diffrn_radiation_monochromator graphite
_diffrn_radiation_source 'fine-focus sealed tube'
_diffrn_radiation_type MoK\a
_diffrn_radiation_wavelength 0.71073
_diffrn_reflns_av_R_equivalents 0.0203
_diffrn_reflns_av_sigmaI/netI 0.0148
_diffrn_reflns_limit_h_max 6
_diffrn_reflns_limit_h_min -11
_diffrn_reflns_limit_k_max 13
_diffrn_reflns_limit_k_min -13
_diffrn_reflns_limit_l_max 37
_diffrn_reflns_limit_l_min -37
_diffrn_reflns_number 18229
_diffrn_reflns_theta_full 32.48
_diffrn_reflns_theta_max 32.48
_diffrn_reflns_theta_min 2.36
_diffrn_standards_decay_% 0
_exptl_absorpt_coefficient_mu 3.259
_exptl_absorpt_correction_T_max 0.624
_exptl_absorpt_correction_T_min 0.395
_exptl_absorpt_correction_type multi-scan
_exptl_absorpt_process_details '(SADABS; Bruker, 1999)'
_exptl_crystal_colour colourless
_exptl_crystal_density_diffrn 1.937
_exptl_crystal_density_method 'not measured'
_exptl_crystal_description block
_exptl_crystal_F_000 984
_exptl_crystal_size_max 0.35
_exptl_crystal_size_mid 0.21
_exptl_crystal_size_min 0.16
_refine_diff_density_max 0.577
_refine_diff_density_min -0.428
_refine_ls_extinction_coef 0.00056(9)
_refine_ls_extinction_expression Fc^*^=kFc[1+0.001xFc^2^\l^3^/sin(2\q)]^-1/4^
_refine_ls_extinction_method SHELXL97
_refine_ls_goodness_of_fit_ref 1.135
_refine_ls_hydrogen_treatment constr
_refine_ls_matrix_type full
_refine_ls_number_parameters 101
_refine_ls_number_reflns 3279
_refine_ls_number_restraints 0
_refine_ls_restrained_S_all 1.135
_refine_ls_R_factor_all 0.0245
_refine_ls_R_factor_gt 0.0201
_refine_ls_shift/su_max 0.001
_refine_ls_shift/su_mean 0.000
_refine_ls_structure_factor_coef Fsqd
_refine_ls_weighting_details 'calc w=1/[\s^2^(Fo^2^)+(0.0199P)^2^+0.3724P] where P=(Fo^2^+2Fc^2^)/3'
_refine_ls_weighting_scheme calc
_refine_ls_wR_factor_gt 0.0430
_refine_ls_wR_factor_ref 0.0442
_reflns_number_gt 2971
_reflns_number_total 3279
_reflns_threshold_expression I>2\s(I)
_cod_data_source_file sg2023.cif
_cod_data_source_block I
_cod_database_code 2209299
_cod_database_fobs_code 2209299

loop_
_symmetry_equiv_pos_as_xyz
'x, y, z'
'-x+1/2, -y, z+1/2'
'-x, y+1/2, -z'
'x+1/2, -y+1/2, -z+1/2'
'-x, -y, -z'
'x-1/2, y, -z-1/2'
'x, -y-1/2, z'
'-x-1/2, y-1/2, z-1/2'

loop_
_atom_site_type_symbol
_atom_site_label
_atom_site_fract_x
_atom_site_fract_y
_atom_site_fract_z
_atom_site_U_iso_or_equiv
_atom_site_adp_type
_atom_site_calc_flag
_atom_site_refinement_flags
_atom_site_occupancy
La La1 0.590349(16) 0.2500 0.617775(4) 0.01947(4) Uani d S 1
O O1 0.4503(3) 0.2500 0.52432(6) 0.0339(4) Uani d S 1
H H1 0.4507 0.1732 0.5065 0.041 Uiso d R 1
O O2 0.2541(2) 0.2500 0.62157(7) 0.0391(4) Uani d S 1
H H2 0.1698 0.2500 0.5993 0.047 Uiso d SR 1
H H3 0.1848 0.2500 0.6468 0.047 Uiso d SR 1
O O3 0.50337(19) 0.09026(12) 0.69689(4) 0.0369(3) Uani d . 1
H H4 0.5053 0.0001 0.7008 0.044 Uiso d R 1
H H5 0.4731 0.1284 0.7299 0.044 Uiso d R 1
Cl Cl1 0.90617(9) 0.2500 0.69439(2) 0.03609(13) Uani d S 1
Cl Cl2 0.90460(11) 0.2211(2) 0.55605(3) 0.0453(6) Uani d P 0.50
Cl Cl3 0.55658(6) -0.04244(4) 0.580485(16) 0.03060(8) Uani d . 1
C C1 0.1477(2) 0.61758(19) 0.65549(8) 0.0352(4) Uani d . 1
H H1A 0.1859 0.6177 0.6925 0.042 Uiso calc R 1
H H1B 0.1944 0.5306 0.6385 0.042 Uiso calc R 1
C C2 -0.0537(2) 0.6177(2) 0.65261(9) 0.0390(4) Uani d . 1
H H2A -0.0946 0.5310 0.6342 0.047 Uiso calc R 1
H H2B -0.1032 0.6169 0.6884 0.047 Uiso calc R 1
C C3 0.1595(3) 0.7500 0.57038(10) 0.0414(6) Uani d S 1
H H3A 0.2059 0.6643 0.5525 0.050 Uiso d R 1
C C4 -0.0427(4) 0.7500 0.56802(10) 0.0430(7) Uani d S 1
H H4A -0.0842 0.8357 0.5490 0.052 Uiso d R 1
N N1 -0.1154(2) 0.7500 0.62359(7) 0.0251(4) Uani d S 1
H H6 -0.2367 0.7500 0.6222 0.030 Uiso calc SR 1
N N2 0.2166(3) 0.7500 0.62779(7) 0.0291(4) Uani d S 1
H H7 0.3378 0.7500 0.6293 0.035 Uiso calc SR 1
Cl Cl4 0.54768(8) 0.7500 0.70889(2) 0.02892(11) Uani d S 1

loop_
_atom_site_aniso_label
_atom_site_aniso_U_11
_atom_site_aniso_U_22
_atom_site_aniso_U_33
_atom_site_aniso_U_12
_atom_site_aniso_U_13
_atom_site_aniso_U_23
La1 0.01944(6) 0.02101(5) 0.01796(6) 0.000 0.00004(4) 0.000
O1 0.0509(11) 0.0277(7) 0.0230(7) 0.000 -0.0084(7) 0.000
O2 0.0214(8) 0.0584(11) 0.0373(9) 0.000 -0.0009(7) 0.000
O3 0.0609(9) 0.0255(5) 0.0241(5) -0.0054(6) 0.0066(6) -0.0002(4)
Cl1 0.0366(3) 0.0475(3) 0.0242(2) 0.000 -0.0057(2) 0.000
Cl2 0.0253(3) 0.0869(18) 0.0236(3) -0.0029(5) 0.0034(3) -0.0010(4)
Cl3 0.0393(2) 0.02462(15) 0.02786(17) 0.00411(14) -0.00325(15) -0.00412(13)
C1 0.0304(8) 0.0320(8) 0.0433(10) 0.0059(7) -0.0021(7) 0.0040(7)
C2 0.0310(9) 0.0329(8) 0.0532(11) -0.0023(7) -0.0025(8) 0.0125(8)
C3 0.0277(12) 0.0739(19) 0.0226(11) 0.000 0.0010(9) 0.000
C4 0.0271(12) 0.077(2) 0.0248(11) 0.000 -0.0022(9) 0.000
N1 0.0182(8) 0.0301(9) 0.0270(9) 0.000 -0.0015(7) 0.000
N2 0.0188(8) 0.0396(10) 0.0290(9) 0.000 -0.0003(7) 0.000
Cl4 0.0298(3) 0.0300(2) 0.0269(2) 0.000 -0.0018(2) 0.000

loop_
_atom_type_symbol
_atom_type_description
_atom_type_scat_dispersion_real
_atom_type_scat_dispersion_imag
_atom_type_scat_source
C C 0.0033 0.0016 'International Tables Vol C Tables 4.2.6.8 and 6.1.1.4'
H H 0.0000 0.0000 'International Tables Vol C Tables 4.2.6.8 and 6.1.1.4'
N N 0.0061 0.0033 'International Tables Vol C Tables 4.2.6.8 and 6.1.1.4'
O O 0.0106 0.0060 'International Tables Vol C Tables 4.2.6.8 and 6.1.1.4'
Cl Cl 0.1484 0.1585 'International Tables Vol C Tables 4.2.6.8 and 6.1.1.4'
La La -0.2871 2.4523 'International Tables Vol C Tables 4.2.6.8 and 6.1.1.4'

loop_
_geom_angle_atom_site_label_1
_geom_angle_atom_site_label_2
_geom_angle_atom_site_label_3
_geom_angle_site_symmetry_1
_geom_angle_site_symmetry_3
_geom_angle
O2 La1 O3 . 7_565 73.44(5)
O2 La1 O3 . . 73.44(5)
O3 La1 O3 7_565 . 70.20(5)
O2 La1 O1 . . 67.98(6)
O3 La1 O1 7_565 . 127.16(4)
O3 La1 O1 . . 127.16(4)
O2 La1 Cl2 . . 148.49(4)
O3 La1 Cl2 7_565 . 133.72(4)
O3 La1 Cl2 . . 125.70(5)
O1 La1 Cl2 . . 80.97(5)
O2 La1 Cl2 . 7_565 148.49(4)
O3 La1 Cl2 7_565 7_565 125.70(5)
O3 La1 Cl2 . 7_565 133.72(4)
O1 La1 Cl2 . 7_565 80.97(5)
Cl2 La1 Cl2 . 7_565 10.73(8)
O2 La1 Cl3 . . 85.617(16)
O3 La1 Cl3 7_565 . 140.58(3)
O3 La1 Cl3 . . 71.99(3)
O1 La1 Cl3 . . 70.429(9)
Cl2 La1 Cl3 . . 78.89(4)
Cl2 La1 Cl3 7_565 . 89.04(4)
O2 La1 Cl3 . 7_565 85.617(16)
O3 La1 Cl3 7_565 7_565 71.99(3)
O3 La1 Cl3 . 7_565 140.58(3)
O1 La1 Cl3 . 7_565 70.429(9)
Cl2 La1 Cl3 . 7_565 89.04(4)
Cl2 La1 Cl3 7_565 7_565 78.89(4)
Cl3 La1 Cl3 . 7_565 140.349(16)
O2 La1 Cl1 . . 138.84(4)
O3 La1 Cl1 7_565 . 73.13(3)
O3 La1 Cl1 . . 73.13(3)
O1 La1 Cl1 . . 153.18(4)
Cl2 La1 Cl1 . . 72.33(2)
Cl2 La1 Cl1 7_565 . 72.33(2)
Cl3 La1 Cl1 . . 105.963(9)
Cl3 La1 Cl1 7_565 . 105.963(9)
La1 O1 H1 . . 119.0
La1 O2 H2 . . 136.4
La1 O2 H3 . . 131.6
H2 O2 H3 . . 92.0
La1 O3 H4 . . 131.2
La1 O3 H5 . . 122.6
H4 O3 H5 . . 105.9
Cl2 Cl2 La1 7_565 . 84.63(4)
N2 C1 C2 . . 108.86(14)
N2 C1 H1A . . 109.9
C2 C1 H1A . . 109.9
N2 C1 H1B . . 109.9
C2 C1 H1B . . 109.9
H1A C1 H1B . . 108.3
N1 C2 C1 . . 109.54(15)
N1 C2 H2A . . 109.8
C1 C2 H2A . . 109.8
N1 C2 H2B . . 109.8
C1 C2 H2B . . 109.8
H2A C2 H2B . . 108.2
N2 C3 C4 . . 108.8(2)
N2 C3 H3A . . 109.9
C4 C3 H3A . . 109.9
N1 C4 C3 . . 109.2(2)
N1 C4 H4A . . 109.8
C3 C4 H4A . . 109.8
C2 N1 C2 7_575 . 109.3(2)
C2 N1 C4 7_575 . 109.94(13)
C2 N1 C4 . . 109.94(13)
C2 N1 H6 7_575 . 109.2
C2 N1 H6 . . 109.2
C4 N1 H6 . . 109.2
C1 N2 C1 7_575 . 109.12(19)
C1 N2 C3 7_575 . 110.29(13)
C1 N2 C3 . . 110.29(13)
C1 N2 H7 7_575 . 109.0
C1 N2 H7 . . 109.0
C3 N2 H7 . . 109.0

loop_
_geom_bond_atom_site_label_1
_geom_bond_atom_site_label_2
_geom_bond_site_symmetry_2
_geom_bond_distance
_geom_bond_publ_flag
La1 O2 . 2.5240(18) y
La1 O3 7_565 2.5492(11) ?
La1 O3 . 2.5492(11) y
La1 O1 . 2.5650(16) y
La1 Cl2 . 2.8310(8) y
La1 Cl2 7_565 2.8310(8) ?
La1 Cl3 . 2.8524(4) y
La1 Cl3 7_565 2.8524(4) ?
La1 Cl1 . 3.0482(6) y
O1 H1 . 0.8335 ?
O2 H2 . 0.8433 ?
O2 H3 . 0.8172 ?
O3 H4 . 0.8330 ?
O3 H5 . 0.9262 ?
Cl2 Cl2 7_565 0.530(4) ?
C1 N2 . 1.491(2) ?
C1 C2 . 1.512(2) ?
C1 H1A . 0.9700 ?
C1 H1B . 0.9700 ?
C2 N1 . 1.489(2) ?
C2 H2A . 0.9700 ?
C2 H2B . 0.9700 ?
C3 N2 . 1.500(3) ?
C3 C4 . 1.518(4) ?
C3 H3A . 0.9700 ?
C4 N1 . 1.494(3) ?
C4 H4A . 0.9700 ?
N1 C2 7_575 1.489(2) ?
N1 H6 . 0.9100 ?
N2 C1 7_575 1.491(2) ?
N2 H7 . 0.9100 ?

loop_
_geom_hbond_atom_site_label_D
_geom_hbond_atom_site_label_H
_geom_hbond_atom_site_label_A
_geom_hbond_site_symmetry_A
_geom_hbond_distance_DH
_geom_hbond_distance_HA
_geom_hbond_distance_DA
_geom_hbond_angle_DHA
O1 H1 Cl3 5_656 0.83 2.49 3.2429(14) 151
O2 H2 Cl2 1_455 0.84 2.28 3.1035(19) 166
O2 H2 Cl2 7_465 0.84 2.28 3.1035(19) 166
O2 H3 Cl1 1_455 0.82 2.41 3.1834(19) 159
O3 H4 Cl4 1_545 0.83 2.33 3.1542(12) 173
O3 H5 Cl1 6_557 0.93 2.26 3.1765(12) 173
N1 H6 Cl3 7_465 0.91 2.67 3.2930(15) 127
N1 H6 Cl3 1_465 0.91 2.67 3.2930(15) 127
N1 H6 Cl4 1_455 0.91 2.71 3.3086(19) 125
N2 H7 Cl4 . 0.91 2.54 3.208(2) 131
N2 H7 Cl3 1_565 0.91 2.80 3.3962(17) 125
N2 H7 Cl3 7_565 0.91 2.80 3.3962(17) 125
